data_2015418
loop_
_publ_author_name
'Ebihara, Masahiro'
'Fuma, Yasuhiro'

_publ_section_title
;
 Variation of hydrogen-bonded networks in hexafluorophosphate salts of
 amidate-bridged dirhodium(II,III) complexes with axial aqua ligands
;
_journal_coeditor_code FA3015
_journal_issue 7
_journal_name_full 'Acta Crystallographica Section C'
_journal_page_first m284
_journal_page_last m289
_journal_paper_doi 10.1107/S0108270106018531
_journal_volume 62
_journal_year 2006
_chemical_formula_iupac '[Rh2 (C3 H6 N O)4 (H2 O)2] P F6, 2H2 O'
_chemical_formula_moiety 'C12 H28 N4 O6 Rh2 +, F6 P -, 2H2 O'
_chemical_formula_sum 'C12 H32 F6 N4 O8 P Rh2'
_chemical_formula_weight 711.21
_chemical_name_systematic
;
Diaquatetra-\m-propionamidato-\k^4^N:O;\k^4^O:N-dirhodium(II,III)
hexafluorophosphate dihydrate
;
_space_group_IT_number 2
_symmetry_cell_setting triclinic
_symmetry_space_group_name_Hall '-P 1'
_symmetry_space_group_name_H-M 'P -1'
_atom_sites_solution_hydrogens geom
_atom_sites_solution_primary direct
_atom_sites_solution_secondary difmap
_audit_creation_method SHELXL-97
_cell_angle_alpha 87.696(10)
_cell_angle_beta 85.095(8)
_cell_angle_gamma 69.032(6)
_cell_formula_units_Z 2
_cell_length_a 8.980(2)
_cell_length_b 11.866(3)
_cell_length_c 12.682(4)
_cell_measurement_reflns_used 4209
_cell_measurement_temperature 118(2)
_cell_measurement_theta_max 27.5
_cell_measurement_theta_min 3.1
_cell_volume 1257.2(6)
_computing_cell_refinement CrystalClear
_computing_data_collection 'CrystalClear (Molecular Structure Corporation & Rigaku Corporation, 2001)'
_computing_data_reduction 'teXsan (Molecular Structure Corporation & Rigaku Corporation, 2004)'
_computing_molecular_graphics 'ORTEPII (Johnson, 1976)'
_computing_publication_material 'SHELXL97 and teXsan'
_computing_structure_refinement 'SHELXL97 (Sheldrick, 1997)'
_computing_structure_solution 'SIR97 (Altomare <i>et al.</i>,  1999)'
_diffrn_ambient_temperature 118(2)
_diffrn_detector_area_resol_mean 14.62
_diffrn_measured_fraction_theta_full 0.986
_diffrn_measured_fraction_theta_max 0.986
_diffrn_measurement_device_type 'Rigaku/MSC Mercury CCD'
_diffrn_measurement_method \w
_diffrn_radiation_monochromator graphite
_diffrn_radiation_type MoK\a
_diffrn_radiation_wavelength 0.71070
_diffrn_reflns_av_R_equivalents 0.0231
_diffrn_reflns_av_sigmaI/netI 0.0287
_diffrn_reflns_limit_h_max 11
_diffrn_reflns_limit_h_min -11
_diffrn_reflns_limit_k_max 15
_diffrn_reflns_limit_k_min -13
_diffrn_reflns_limit_l_max 16
_diffrn_reflns_limit_l_min -12
_diffrn_reflns_number 10284
_diffrn_reflns_theta_full 27.46
_diffrn_reflns_theta_max 27.46
_diffrn_reflns_theta_min 3.06
_exptl_absorpt_coefficient_mu 1.463
_exptl_absorpt_correction_T_max 0.773
_exptl_absorpt_correction_T_min 0.619
_exptl_absorpt_correction_type integration
_exptl_absorpt_process_details '(NUMABS; Higashi, 1999)'
_exptl_crystal_colour brown
_exptl_crystal_density_diffrn 1.879
_exptl_crystal_density_method 'not measured'
_exptl_crystal_description prism
_exptl_crystal_F_000 710
_exptl_crystal_size_max 0.30
_exptl_crystal_size_mid 0.10
_exptl_crystal_size_min 0.10
_refine_diff_density_max 0.659
_refine_diff_density_min -0.758
_refine_ls_extinction_coef 0.0026(5)
_refine_ls_extinction_expression Fc^*^=kFc[1+0.001xFc^2^\l^3^/sin(2\q)]^-1/4^
_refine_ls_extinction_method SHELXL97
_refine_ls_goodness_of_fit_ref 1.062
_refine_ls_hydrogen_treatment mixed
_refine_ls_matrix_type full
_refine_ls_number_parameters 327
_refine_ls_number_reflns 5685
_refine_ls_number_restraints 0
_refine_ls_restrained_S_all 1.062
_refine_ls_R_factor_all 0.0330
_refine_ls_R_factor_gt 0.0264
_refine_ls_shift/su_max 0.001
_refine_ls_shift/su_mean 0.000
_refine_ls_structure_factor_coef Fsqd
_refine_ls_weighting_details 'calc w=1/[\s^2^(Fo^2^)+(0.0334P)^2^+1.0060P] where P=(Fo^2^+2Fc^2^)/3'
_refine_ls_weighting_scheme calc
_refine_ls_wR_factor_gt 0.0628
_refine_ls_wR_factor_ref 0.0654
_reflns_number_gt 5122
_reflns_number_total 5685
_reflns_threshold_expression ' I>2\s(I)'
_cod_data_source_file fa3015.cif
_cod_data_source_block III
_cod_original_sg_symbol_H-M 'P -1         '
_cod_database_code 2015418
_cod_database_fobs_code 2015418

loop_
_symmetry_equiv_pos_as_xyz
'x, y, z'
'-x, -y, -z'

loop_
_atom_site_type_symbol
_atom_site_label
_atom_site_fract_x
_atom_site_fract_y
_atom_site_fract_z
_atom_site_U_iso_or_equiv
_atom_site_adp_type
_atom_site_calc_flag
_atom_site_refinement_flags
_atom_site_occupancy
_atom_site_disorder_assembly
_atom_site_disorder_group
Rh Rh1 0.11442(2) 0.531040(15) -0.010445(14) 0.01051(7) Uani d . 1 . .
N N1 -0.0139(3) 0.67297(17) 0.07682(17) 0.0142(4) Uani d . 1 . .
H H1 0.0321 0.7235 0.0931 0.017 Uiso calc R 1 . .
O O1 -0.2332(2) 0.61961(14) 0.09746(14) 0.0146(4) Uani d . 1 . .
N N2 0.0206(3) 0.62028(18) -0.13831(16) 0.0140(4) Uani d . 1 . .
H H2 0.0750 0.6581 -0.1766 0.017 Uiso calc R 1 . .
O O2 -0.1985(2) 0.56676(15) -0.12242(14) 0.0152(4) Uani d . 1 . .
Rh Rh2 0.46169(2) 0.496401(15) 0.411805(14) 0.01095(7) Uani d . 1 . .
N N3 0.6549(3) 0.53348(18) 0.36174(17) 0.0145(4) Uani d . 1 . .
H H3 0.6776 0.5369 0.2931 0.017 Uiso calc R 1 . .
O O3 0.7278(2) 0.54617(15) 0.52664(14) 0.0153(4) Uani d . 1 . .
N N4 0.3340(3) 0.67008(18) 0.42799(17) 0.0152(4) Uani d . 1 A .
H H4 0.2785 0.7080 0.3750 0.018 Uiso calc R 1 . .
O O4 0.4061(2) 0.68285(15) 0.59292(14) 0.0159(4) Uani d . 1 . .
O O5 0.3312(2) 0.58223(16) -0.04169(16) 0.0164(4) Uani d . 1 . .
H H5 0.370(4) 0.607(3) 0.009(3) 0.025 Uiso d . 1 . .
H H6 0.323(4) 0.632(3) -0.090(3) 0.025 Uiso d . 1 . .
O O6 0.4001(3) 0.4963(2) 0.24462(16) 0.0241(4) Uani d . 1 . .
H H7 0.345(5) 0.471(3) 0.218(3) 0.036 Uiso d . 1 . .
H H8 0.406(4) 0.553(3) 0.209(3) 0.036 Uiso d . 1 . .
O O7 0.7473(3) 0.26084(18) 0.20635(16) 0.0217(4) Uani d . 1 . .
H H9 0.785(4) 0.186(3) 0.199(3) 0.033 Uiso d . 1 . .
H H10 0.694(5) 0.272(3) 0.254(3) 0.033 Uiso d . 1 . .
O O8 0.4439(2) 0.67316(17) 0.11793(16) 0.0190(4) Uani d . 1 . .
H H11 0.533(4) 0.668(3) 0.109(3) 0.028 Uiso d . 1 . .
H H12 0.399(4) 0.743(3) 0.131(3) 0.028 Uiso d . 1 . .
C C1 -0.1621(3) 0.6954(2) 0.11132(19) 0.0136(5) Uani d . 1 . .
C C2 -0.2609(3) 0.8112(2) 0.1657(2) 0.0175(5) Uani d . 1 . .
H H13 -0.1913 0.8396 0.2057 0.021 Uiso calc R 1 . .
H H14 -0.3422 0.7969 0.2168 0.021 Uiso calc R 1 . .
C C3 -0.3440(4) 0.9079(2) 0.0855(3) 0.0305(7) Uani d . 1 . .
H H15 -0.2634 0.9246 0.0368 0.046 Uiso calc R 1 . .
H H16 -0.4101 0.9820 0.1228 0.046 Uiso calc R 1 . .
H H17 -0.4119 0.8793 0.0454 0.046 Uiso calc R 1 . .
C C4 -0.1169(3) 0.6265(2) -0.16929(19) 0.0131(5) Uani d . 1 . .
C C5 -0.1873(3) 0.7036(2) -0.2625(2) 0.0175(5) Uani d . 1 . .
H H18 -0.2018 0.6521 -0.3173 0.021 Uiso calc R 1 . .
H H19 -0.1123 0.7423 -0.2936 0.021 Uiso calc R 1 . .
C C6 -0.3488(4) 0.8014(2) -0.2304(3) 0.0279(6) Uani d . 1 . .
H H20 -0.4204 0.7638 -0.1944 0.042 Uiso calc R 1 . .
H H21 -0.3963 0.8448 -0.2937 0.042 Uiso calc R 1 . .
H H22 -0.3328 0.8582 -0.1825 0.042 Uiso calc R 1 . .
C C7 0.7497(3) 0.5530(2) 0.4248(2) 0.0150(5) Uani d . 1 . .
C C8 0.8895(3) 0.5878(2) 0.3832(2) 0.0183(5) Uani d . 1 . .
H H23 0.8928 0.5928 0.3050 0.022 Uiso calc R 1 . .
H H24 0.9899 0.5244 0.4031 0.022 Uiso calc R 1 . .
C C9 0.8795(4) 0.7085(3) 0.4265(2) 0.0321(7) Uani d . 1 . .
H H25 0.7769 0.7704 0.4113 0.048 Uiso calc R 1 . .
H H26 0.9672 0.7312 0.3928 0.048 Uiso calc R 1 . .
H H27 0.8880 0.7013 0.5032 0.048 Uiso calc R 1 . .
C C10 0.3266(3) 0.7322(2) 0.5125(2) 0.0163(5) Uani d . 1 . .
C C11A 0.2451(9) 0.8690(6) 0.5168(6) 0.0181(17) Uiso d P 0.50 A 2
H H28A 0.1595 0.8940 0.4671 0.022 Uiso calc PR 0.50 A 2
H H29A 0.1937 0.8914 0.5889 0.022 Uiso calc PR 0.50 A 2
C C12A 0.3529(9) 0.9369(6) 0.4902(6) 0.0332(15) Uiso d P 0.50 A 2
H H30A 0.4090 0.9124 0.4205 0.050 Uiso calc PR 0.50 A 2
H H31A 0.4311 0.9198 0.5436 0.050 Uiso calc PR 0.50 A 2
H H32A 0.2902 1.0235 0.4891 0.050 Uiso calc PR 0.50 A 2
C C11B 0.2111(8) 0.8600(5) 0.5216(5) 0.0137(15) Uiso d P 0.50 A 1
H H28B 0.1351 0.8679 0.5846 0.016 Uiso calc PR 0.50 A 1
H H29B 0.1494 0.8828 0.4581 0.016 Uiso calc PR 0.50 A 1
C C12B 0.3078(10) 0.9433(7) 0.5317(7) 0.0393(17) Uiso d P 0.50 A 1
H H30B 0.3831 0.9344 0.4692 0.059 Uiso calc PR 0.50 A 1
H H31B 0.3670 0.9209 0.5954 0.059 Uiso calc PR 0.50 A 1
H H32B 0.2344 1.0273 0.5369 0.059 Uiso calc PR 0.50 A 1
P P1 0.10150(8) 0.96146(6) 0.19677(6) 0.01790(15) Uani d . 1 . .
F F1 0.2926(2) 0.91799(15) 0.18054(18) 0.0403(5) Uani d . 1 . .
F F2 0.0845(2) 1.08120(14) 0.13045(14) 0.0312(4) Uani d . 1 . .
F F3 0.0986(3) 0.89178(16) 0.09252(15) 0.0366(5) Uani d . 1 . .
F F4 0.1173(2) 0.83972(14) 0.26363(15) 0.0316(4) Uani d . 1 . .
F F5 0.1047(2) 1.02849(15) 0.30243(14) 0.0330(4) Uani d . 1 . .
F F6 -0.0896(2) 1.00336(14) 0.21468(17) 0.0342(4) Uani d . 1 . .

loop_
_atom_site_aniso_label
_atom_site_aniso_U_11
_atom_site_aniso_U_22
_atom_site_aniso_U_33
_atom_site_aniso_U_12
_atom_site_aniso_U_13
_atom_site_aniso_U_23
Rh1 0.01059(10) 0.01053(10) 0.01128(10) -0.00457(7) -0.00204(7) 0.00007(7)
N1 0.0165(11) 0.0133(9) 0.0150(10) -0.0079(8) -0.0014(8) -0.0014(8)
O1 0.0129(9) 0.0131(8) 0.0176(9) -0.0044(7) -0.0006(7) -0.0028(6)
N2 0.0147(10) 0.0150(10) 0.0132(10) -0.0066(8) -0.0001(8) 0.0007(8)
O2 0.0154(9) 0.0161(8) 0.0163(9) -0.0080(7) -0.0048(7) 0.0039(7)
Rh2 0.01211(11) 0.01268(10) 0.00880(10) -0.00511(7) -0.00187(7) 0.00032(7)
N3 0.0162(11) 0.0180(10) 0.0096(10) -0.0069(8) -0.0002(8) 0.0017(8)
O3 0.0154(9) 0.0186(8) 0.0130(9) -0.0078(7) 0.0000(7) 0.0011(7)
N4 0.0169(11) 0.0148(10) 0.0127(10) -0.0040(8) -0.0035(8) 0.0020(8)
O4 0.0199(9) 0.0140(8) 0.0125(9) -0.0042(7) -0.0026(7) 0.0003(6)
O5 0.0152(9) 0.0191(9) 0.0181(10) -0.0098(7) -0.0032(8) 0.0030(7)
O6 0.0350(12) 0.0354(11) 0.0141(10) -0.0261(10) -0.0098(9) 0.0065(8)
O7 0.0232(11) 0.0179(9) 0.0200(10) -0.0044(8) 0.0055(8) 0.0015(8)
O8 0.0148(9) 0.0176(9) 0.0247(10) -0.0062(8) 0.0012(8) -0.0034(7)
C1 0.0180(12) 0.0135(11) 0.0101(11) -0.0062(9) -0.0027(9) 0.0008(8)
C2 0.0177(13) 0.0163(12) 0.0187(13) -0.0069(10) 0.0024(10) -0.0034(9)
C3 0.0320(17) 0.0172(13) 0.0334(17) 0.0003(12) 0.0044(14) 0.0024(11)
C4 0.0171(12) 0.0112(10) 0.0104(11) -0.0041(9) -0.0018(9) -0.0007(8)
C5 0.0204(13) 0.0194(12) 0.0146(12) -0.0088(10) -0.0067(10) 0.0046(9)
C6 0.0225(15) 0.0210(13) 0.0376(18) -0.0037(11) -0.0097(13) 0.0072(12)
C7 0.0153(12) 0.0126(11) 0.0157(12) -0.0034(9) -0.0008(10) 0.0002(9)
C8 0.0179(13) 0.0271(13) 0.0132(12) -0.0120(11) -0.0029(10) 0.0038(10)
C9 0.046(2) 0.0412(17) 0.0226(15) -0.0328(16) 0.0028(14) 0.0000(13)
C10 0.0162(12) 0.0161(11) 0.0162(12) -0.0054(10) -0.0004(10) 0.0007(9)
P1 0.0180(3) 0.0134(3) 0.0222(4) -0.0057(2) -0.0003(3) 0.0002(2)
F1 0.0177(9) 0.0250(9) 0.0768(15) -0.0066(7) 0.0065(9) -0.0134(9)
F2 0.0449(11) 0.0207(8) 0.0301(10) -0.0153(8) -0.0004(8) 0.0056(7)
F3 0.0577(13) 0.0308(9) 0.0279(10) -0.0231(9) -0.0026(9) -0.0081(7)
F4 0.0378(11) 0.0218(8) 0.0372(10) -0.0127(7) -0.0095(8) 0.0116(7)
F5 0.0472(12) 0.0301(9) 0.0250(9) -0.0171(8) -0.0046(8) -0.0039(7)
F6 0.0196(9) 0.0201(8) 0.0623(13) -0.0067(7) -0.0014(9) -0.0011(8)

loop_
_atom_type_symbol
_atom_type_description
_atom_type_scat_dispersion_real
_atom_type_scat_dispersion_imag
_atom_type_scat_source
C C 0.0033 0.0016 'International Tables Vol C Tables 4.2.6.8 and 6.1.1.4'
H H 0.0000 0.0000 'International Tables Vol C Tables 4.2.6.8 and 6.1.1.4'
F F 0.0171 0.0103 'International Tables Vol C Tables 4.2.6.8 and 6.1.1.4'
N N 0.0061 0.0033 'International Tables Vol C Tables 4.2.6.8 and 6.1.1.4'
O O 0.0106 0.0060 'International Tables Vol C Tables 4.2.6.8 and 6.1.1.4'
P P 0.1023 0.0942 'International Tables Vol C Tables 4.2.6.8 and 6.1.1.4'
Rh Rh -1.1178 0.9187 'International Tables Vol C Tables 4.2.6.8 and 6.1.1.4'

loop_
_geom_angle_atom_site_label_1
_geom_angle_atom_site_label_2
_geom_angle_atom_site_label_3
_geom_angle_site_symmetry_1
_geom_angle_site_symmetry_3
_geom_angle
N2 Rh1 N1 . . 89.53(9)
N2 Rh1 O1 . 2_565 90.82(8)
N1 Rh1 O1 . 2_565 175.82(8)
N2 Rh1 O2 . 2_565 175.76(8)
N1 Rh1 O2 . 2_565 90.82(8)
O1 Rh1 O2 2_565 2_565 88.53(7)
N2 Rh1 O5 . . 91.26(8)
N1 Rh1 O5 . . 96.62(8)
O1 Rh1 O5 2_565 . 87.54(7)
O2 Rh1 O5 2_565 . 92.90(7)
N2 Rh1 Rh1 . 2_565 86.51(6)
N1 Rh1 Rh1 . 2_565 87.01(6)
O1 Rh1 Rh1 2_565 2_565 88.86(5)
O2 Rh1 Rh1 2_565 2_565 89.28(5)
O5 Rh1 Rh1 . 2_565 175.73(5)
C1 N1 Rh1 . . 123.60(17)
C1 N1 H1 . . 118.2
Rh1 N1 H1 . . 118.2
C1 O1 Rh1 . 2_565 119.00(15)
C4 N2 Rh1 . . 124.00(17)
C4 N2 H2 . . 118.0
Rh1 N2 H2 . . 118.0
C4 O2 Rh1 . 2_565 118.08(16)
N4 Rh2 N3 . . 91.03(9)
N4 Rh2 O3 . 2_666 90.32(8)
N3 Rh2 O3 . 2_666 175.65(8)
N4 Rh2 O4 . 2_666 175.72(8)
N3 Rh2 O4 . 2_666 89.88(8)
O3 Rh2 O4 2_666 2_666 88.47(7)
N4 Rh2 O6 . . 92.44(9)
N3 Rh2 O6 . . 90.30(8)
O3 Rh2 O6 2_666 . 93.77(8)
O4 Rh2 O6 2_666 . 91.74(8)
N4 Rh2 Rh2 . 2_666 86.42(6)
N3 Rh2 Rh2 . 2_666 86.36(6)
O3 Rh2 Rh2 2_666 2_666 89.60(5)
O4 Rh2 Rh2 2_666 2_666 89.47(5)
O6 Rh2 Rh2 . 2_666 176.45(6)
C7 N3 Rh2 . . 123.66(18)
C7 N3 H3 . . 118.2
Rh2 N3 H3 . . 118.2
C7 O3 Rh2 . 2_666 118.20(16)
C10 N4 Rh2 . . 124.14(18)
C10 N4 H4 . . 117.9
Rh2 N4 H4 . . 117.9
C10 O4 Rh2 . 2_666 118.52(15)
Rh1 O5 H5 . . 121(2)
Rh1 O5 H6 . . 113(2)
H5 O5 H6 . . 106(3)
Rh2 O6 H7 . . 134(3)
Rh2 O6 H8 . . 114(3)
H7 O6 H8 . . 107(4)
H9 O7 H10 . . 106(4)
H11 O8 H12 . . 103(3)
N1 C1 O1 . . 121.3(2)
N1 C1 C2 . . 121.9(2)
O1 C1 C2 . . 116.8(2)
C1 C2 C3 . . 110.8(2)
C1 C2 H13 . . 109.5
C3 C2 H13 . . 109.5
C1 C2 H14 . . 109.5
C3 C2 H14 . . 109.5
H13 C2 H14 . . 108.1
C2 C3 H15 . . 109.5
C2 C3 H16 . . 109.5
H15 C3 H16 . . 109.5
C2 C3 H17 . . 109.5
H15 C3 H17 . . 109.5
H16 C3 H17 . . 109.5
O2 C4 N2 . . 122.0(2)
O2 C4 C5 . . 116.7(2)
N2 C4 C5 . . 121.3(2)
C4 C5 C6 . . 111.5(2)
C4 C5 H18 . . 109.3
C6 C5 H18 . . 109.3
C4 C5 H19 . . 109.3
C6 C5 H19 . . 109.3
H18 C5 H19 . . 108.0
C5 C6 H20 . . 109.5
C5 C6 H21 . . 109.5
H20 C6 H21 . . 109.5
C5 C6 H22 . . 109.5
H20 C6 H22 . . 109.5
H21 C6 H22 . . 109.5
O3 C7 N3 . . 122.1(2)
O3 C7 C8 . . 116.1(2)
N3 C7 C8 . . 121.7(2)
C7 C8 C9 . . 112.0(2)
C7 C8 H23 . . 109.2
C9 C8 H23 . . 109.2
C7 C8 H24 . . 109.2
C9 C8 H24 . . 109.2
H23 C8 H24 . . 107.9
C8 C9 H25 . . 109.5
C8 C9 H26 . . 109.5
H25 C9 H26 . . 109.5
C8 C9 H27 . . 109.5
H25 C9 H27 . . 109.5
H26 C9 H27 . . 109.5
O4 C10 N4 . . 121.4(2)
O4 C10 C11B . . 118.6(3)
N4 C10 C11B . . 119.7(3)
O4 C10 C11A . . 115.4(3)
N4 C10 C11A . . 122.6(3)
C12A C11A C10 . . 114.6(6)
C12A C11A H28A . . 108.6
C10 C11A H28A . . 108.6
C12A C11A H29A . . 108.6
C10 C11A H29A . . 108.6
H28A C11A H29A . . 107.6
C11A C12A H30A . . 109.5
C11A C12A H31A . . 109.5
H30A C12A H31A . . 109.5
C11A C12A H32A . . 109.5
H30A C12A H32A . . 109.5
H31A C12A H32A . . 109.5
C10 C11B C12B . . 108.2(5)
C10 C11B H28B . . 110.0
C12B C11B H28B . . 110.0
C10 C11B H29B . . 110.0
C12B C11B H29B . . 110.0
H28B C11B H29B . . 108.4
F2 P1 F5 . . 90.00(10)
F2 P1 F3 . . 91.25(10)
F5 P1 F3 . . 178.75(10)
F2 P1 F1 . . 90.82(11)
F5 P1 F1 . . 89.81(11)
F3 P1 F1 . . 90.17(11)
F2 P1 F6 . . 90.13(10)
F5 P1 F6 . . 89.90(11)
F3 P1 F6 . . 90.10(11)
F1 P1 F6 . . 179.01(12)
F2 P1 F4 . . 179.45(11)
F5 P1 F4 . . 90.34(10)
F3 P1 F4 . . 88.40(10)
F1 P1 F4 . . 89.62(10)
F6 P1 F4 . . 89.44(10)

loop_
_geom_bond_atom_site_label_1
_geom_bond_atom_site_label_2
_geom_bond_site_symmetry_2
_geom_bond_distance
_geom_bond_publ_flag
Rh1 Rh1 2_565 2.4105(6) y
Rh1 O1 2_565 2.0356(17) y
Rh1 O2 2_565 2.0469(18) y
Rh1 O5 . 2.2388(19) y
Rh1 N1 . 1.983(2) y
Rh1 N2 . 1.979(2) y
N1 C1 . 1.300(3) ?
N1 H1 . 0.8800 ?
O1 C1 . 1.300(3) ?
N2 C4 . 1.304(3) ?
N2 H2 . 0.8800 ?
O2 C4 . 1.287(3) ?
Rh2 Rh2 2_666 2.4095(7) y
Rh2 O3 2_666 2.0289(18) y
Rh2 O4 2_666 2.0318(17) y
Rh2 O6 . 2.237(2) y
Rh2 N3 . 1.985(2) y
Rh2 N4 . 1.977(2) y
N3 C7 . 1.301(3) ?
N3 H3 . 0.8800 ?
O3 C7 . 1.294(3) ?
N4 C10 . 1.309(3) ?
N4 H4 . 0.8800 ?
O4 C10 . 1.292(3) ?
O5 H5 . 0.86(4) ?
O5 H6 . 0.82(4) ?
O6 H7 . 0.76(4) ?
O6 H8 . 0.81(4) ?
O7 H9 . 0.84(4) ?
O7 H10 . 0.72(4) ?
O8 H11 . 0.77(4) ?
O8 H12 . 0.80(4) ?
C1 C2 . 1.500(3) ?
C2 C3 . 1.528(4) ?
C2 H13 . 0.9900 ?
C2 H14 . 0.9900 ?
C3 H15 . 0.9800 ?
C3 H16 . 0.9800 ?
C3 H17 . 0.9800 ?
C4 C5 . 1.504(3) ?
C5 C6 . 1.532(4) ?
C5 H18 . 0.9900 ?
C5 H19 . 0.9900 ?
C6 H20 . 0.9800 ?
C6 H21 . 0.9800 ?
C6 H22 . 0.9800 ?
C7 C8 . 1.504(4) ?
C8 C9 . 1.524(4) ?
C8 H23 . 0.9900 ?
C8 H24 . 0.9900 ?
C9 H25 . 0.9800 ?
C9 H26 . 0.9800 ?
C9 H27 . 0.9800 ?
C10 C11B . 1.502(6) ?
C10 C11A . 1.524(7) ?
C11A C12A . 1.477(10) ?
C11A H28A . 0.9900 ?
C11A H29A . 0.9900 ?
C12A H30A . 0.9800 ?
C12A H31A . 0.9800 ?
C12A H32A . 0.9800 ?
C11B C12B . 1.546(10) ?
C11B H28B . 0.9900 ?
C11B H29B . 0.9900 ?
C12B H30B . 0.9800 ?
C12B H31B . 0.9800 ?
C12B H32B . 0.9800 ?
P1 F2 . 1.5874(17) ?
P1 F5 . 1.5931(18) ?
P1 F3 . 1.5942(18) ?
P1 F1 . 1.6027(19) ?
P1 F6 . 1.6052(19) ?
P1 F4 . 1.6129(17) ?

loop_
_geom_hbond_atom_site_label_D
_geom_hbond_atom_site_label_H
_geom_hbond_atom_site_label_A
_geom_hbond_site_symmetry_A
_geom_hbond_distance_DH
_geom_hbond_distance_HA
_geom_hbond_distance_DA
_geom_hbond_angle_DHA
O5 H6 O7 2_665 0.82(4) 1.91(4) 2.706(3) 164(3)
O5 H5 O8 . 0.86(4) 1.89(4) 2.755(3) 176(3)
O6 H7 O2 2_565 0.76(4) 2.04(4) 2.789(3) 168(4)
O6 H8 O8 . 0.81(4) 1.90(4) 2.711(3) 173(4)
O7 H10 O4 2_666 0.72(4) 2.07(4) 2.775(3) 163(4)
O7 H9 F6 1_645 0.84(4) 2.07(4) 2.879(3) 164(3)
O8 H11 O1 1_655 0.77(4) 1.97(4) 2.729(3) 168(4)
O8 H12 F1 . 0.80(4) 2.05(4) 2.845(3) 173(3)
N1 H1 F3 . 0.88 2.28 3.123(3) 160.7
N2 H2 O7 2_665 0.88 2.14 2.963(3) 155.3
N4 H4 F4 . 0.88 2.26 3.120(3) 167.5

loop_
_geom_torsion_atom_site_label_1
_geom_torsion_atom_site_label_2
_geom_torsion_atom_site_label_3
_geom_torsion_atom_site_label_4
_geom_torsion_site_symmetry_1
_geom_torsion
N2 Rh1 N1 C1 . 83.2(2)
O2 Rh1 N1 C1 2_565 -92.5(2)
O5 Rh1 N1 C1 . 174.5(2)
Rh1 Rh1 N1 C1 2_565 -3.3(2)
N1 Rh1 N2 C4 . -84.0(2)
O1 Rh1 N2 C4 2_565 91.82(19)
O5 Rh1 N2 C4 . 179.38(19)
Rh1 Rh1 N2 C4 2_565 3.02(19)
N4 Rh2 N3 C7 . 83.9(2)
O4 Rh2 N3 C7 2_666 -92.0(2)
O6 Rh2 N3 C7 . 176.3(2)
Rh2 Rh2 N3 C7 2_666 -2.48(19)
N3 Rh2 N4 C10 . -85.6(2)
O3 Rh2 N4 C10 2_666 90.3(2)
O6 Rh2 N4 C10 . -175.9(2)
Rh2 Rh2 N4 C10 2_666 0.7(2)
Rh1 N1 C1 O1 . 5.6(3)
Rh1 N1 C1 C2 . -172.41(18)
Rh1 O1 C1 N1 2_565 -4.6(3)
Rh1 O1 C1 C2 2_565 173.50(16)
N1 C1 C2 C3 . 88.6(3)
O1 C1 C2 C3 . -89.5(3)
Rh1 O2 C4 N2 2_565 4.2(3)
Rh1 O2 C4 C5 2_565 -176.20(15)
Rh1 N2 C4 O2 . -5.2(3)
Rh1 N2 C4 C5 . 175.24(17)
O2 C4 C5 C6 . 61.3(3)
N2 C4 C5 C6 . -119.1(3)
Rh2 O3 C7 N3 2_666 -0.1(3)
Rh2 O3 C7 C8 2_666 178.57(16)
Rh2 N3 C7 O3 . 2.1(3)
Rh2 N3 C7 C8 . -176.44(17)
O3 C7 C8 C9 . -57.1(3)
N3 C7 C8 C9 . 121.5(3)
Rh2 O4 C10 N4 2_666 -2.1(3)
Rh2 O4 C10 C11B 2_666 171.5(3)
Rh2 O4 C10 C11A 2_666 -173.7(3)
Rh2 N4 C10 O4 . 0.7(4)
Rh2 N4 C10 C11B . -172.9(3)
Rh2 N4 C10 C11A . 171.7(4)
O4 C10 C11A C12A . 78.0(6)
N4 C10 C11A C12A . -93.4(6)
O4 C10 C11B C12B . 66.6(6)
N4 C10 C11B C12B . -119.7(5)
